data_1547222
loop_
_publ_author_name
'Wang, Rurun'
'Seyedsayamdost, Mohammad R.'

_publ_section_title
;
 Roseochelin B, an Algaecidal Natural Product Synthesized by the
 Roseobacter Phaeobacter inhibens in Response to Algal Sinapic Acid.
;
_journal_issue 19
_journal_name_full 'Organic letters'
_journal_page_first 5138
_journal_page_last 5141
_journal_paper_doi 10.1021/acs.orglett.7b02424
_journal_volume 19
_journal_year 2017
_chemical_formula_sum 'C22 H24 O9 S'
_chemical_formula_weight 464.47
_space_group_crystal_system triclinic
_space_group_IT_number 2
_space_group_name_Hall '-P 1'
_space_group_name_H-M_alt 'P -1'
_symmetry_space_group_name_Hall '-P 1'
_symmetry_space_group_name_H-M 'P -1'
_atom_sites_solution_hydrogens mixed
_audit_creation_method SHELXL-2014/7
_cell_angle_alpha 89.9418(14)
_cell_angle_beta 106.3857(12)
_cell_angle_gamma 106.8766(13)
_cell_formula_units_Z 2
_cell_length_a 8.4319(3)
_cell_length_b 11.7976(4)
_cell_length_c 13.0028(5)
_cell_measurement_reflns_used 9883
_cell_measurement_temperature 100(2)
_cell_measurement_theta_max 68.27
_cell_measurement_theta_min 3.93
_cell_volume 1182.87(7)
_computing_structure_refinement 'SHELXL-2014/7 (Sheldrick, 2014)'
_diffrn_ambient_temperature 100(2)
_diffrn_measured_fraction_theta_full 0.979
_diffrn_measured_fraction_theta_max 0.979
_diffrn_measurement_device_type 'Bruker AXS Photon 100 CMOS'
_diffrn_radiation_type CuK\a
_diffrn_radiation_wavelength 1.54178
_diffrn_reflns_av_R_equivalents 0.0246
_diffrn_reflns_av_unetI/netI 0.0165
_diffrn_reflns_Laue_measured_fraction_full 0.979
_diffrn_reflns_Laue_measured_fraction_max 0.979
_diffrn_reflns_limit_h_max 10
_diffrn_reflns_limit_h_min -10
_diffrn_reflns_limit_k_max 14
_diffrn_reflns_limit_k_min -14
_diffrn_reflns_limit_l_max 15
_diffrn_reflns_limit_l_min -15
_diffrn_reflns_number 21898
_diffrn_reflns_point_group_measured_fraction_full 0.979
_diffrn_reflns_point_group_measured_fraction_max 0.979
_diffrn_reflns_theta_full 66.591
_diffrn_reflns_theta_max 66.590
_diffrn_reflns_theta_min 3.557
_exptl_absorpt_coefficient_mu 1.640
_exptl_absorpt_correction_T_max 0.75
_exptl_absorpt_correction_T_min 0.64
_exptl_absorpt_correction_type multi-scan
_exptl_absorpt_process_details 'SADABS V2014/5 (Bruker AXS Inc.)'
_exptl_crystal_colour brown
_exptl_crystal_density_diffrn 1.304
_exptl_crystal_description rhomboid
_exptl_crystal_F_000 488
_exptl_crystal_size_max 0.286
_exptl_crystal_size_mid 0.178
_exptl_crystal_size_min 0.13
_refine_diff_density_max 0.309
_refine_diff_density_min -0.244
_refine_diff_density_rms 0.051
_refine_ls_extinction_method none
_refine_ls_goodness_of_fit_ref 1.040
_refine_ls_hydrogen_treatment mixed
_refine_ls_matrix_type full
_refine_ls_number_parameters 308
_refine_ls_number_reflns 4080
_refine_ls_number_restraints 0
_refine_ls_restrained_S_all 1.040
_refine_ls_R_factor_all 0.0379
_refine_ls_R_factor_gt 0.0360
_refine_ls_shift/su_max 0.000
_refine_ls_shift/su_mean 0.000
_refine_ls_structure_factor_coef Fsqd
_refine_ls_weighting_details 'w=1/[\s^2^(Fo^2^)+(0.0523P)^2^+0.6923P] where P=(Fo^2^+2Fc^2^)/3'
_refine_ls_weighting_scheme calc
_refine_ls_wR_factor_gt 0.0964
_refine_ls_wR_factor_ref 0.0983
_reflns_Friedel_coverage 0.000
_reflns_number_gt 3835
_reflns_number_total 4080
_reflns_threshold_expression 'I > 2\s(I)'
_cod_data_source_file ol7b02424_si_003.cif
_cod_data_source_block cu_PDJMO1_0m
_cod_depositor_comments 'Adding full bibliography for 1547221--1547222.cif.'
_cod_database_code 1547222
_shelx_shelxl_version_number 2014/7
_shelx_space_group_comment
; 
The symmetry employed for this shelxl refinement is uniquely defined 
by the following loop, which should always be used as a source of 
symmetry information in preference to the above space-group names. 
They are only intended as comments. 
;

loop_
_space_group_symop_operation_xyz
'x, y, z'
'-x, -y, -z'

loop_
_atom_site_label
_atom_site_type_symbol
_atom_site_fract_x
_atom_site_fract_y
_atom_site_fract_z
_atom_site_U_iso_or_equiv
_atom_site_adp_type
_atom_site_occupancy
_atom_site_site_symmetry_order
_atom_site_calc_flag
_atom_site_refinement_flags_posn
_atom_site_refinement_flags_adp
S1 S 0.39567(5) 0.21917(3) 0.35330(3) 0.02632(12) Uani 1 1 d . .
O1 O 0.88686(17) 0.95747(10) 0.12618(9) 0.0331(3) Uani 1 1 d . .
C1 C 0.7926(2) 0.81808(14) 0.25236(13) 0.0233(3) Uani 1 1 d . .
H1 H 0.7856 0.7512 0.2088 0.028 Uiso 1 1 calc R U
O2 O 0.90658(16) 1.14076(10) 0.24814(10) 0.0284(3) Uani 1 1 d . .
H2 H 0.912(3) 1.1875(15) 0.2895(16) 0.043 Uiso 1 1 calc R U
C2 C 0.8438(2) 0.93190(14) 0.21996(12) 0.0243(3) Uani 1 1 d . .
O3 O 0.82171(15) 1.11669(9) 0.43325(9) 0.0252(2) Uani 1 1 d . .
C3 C 0.8549(2) 1.03060(13) 0.28326(13) 0.0230(3) Uani 1 1 d . .
O4 O 1.05347(15) 0.63349(10) 0.67674(9) 0.0282(3) Uani 1 1 d . .
C4 C 0.81187(19) 1.01402(13) 0.37943(12) 0.0213(3) Uani 1 1 d . .
O5 O 0.93787(16) 0.43626(10) 0.64815(10) 0.0277(3) Uani 1 1 d . .
H5A H 1.009(3) 0.43902(13) 0.7105(19) 0.042 Uiso 1 1 calc R U
C5 C 0.76269(19) 0.90045(13) 0.41300(12) 0.0215(3) Uani 1 1 d . .
H5 H 0.7367 0.8899 0.4795 0.026 Uiso 1 1 calc R U
C6 C 0.75169(19) 0.80257(13) 0.34909(12) 0.0215(3) Uani 1 1 d . .
O6 O 0.15174(15) 0.28930(10) 0.16523(9) 0.0272(3) Uani 1 1 d . .
H6 H 0.126(2) 0.237(2) 0.2022(13) 0.054(7) Uiso 1 1 calc R .
O7 O 0.16309(15) 0.50162(11) 0.10470(9) 0.0303(3) Uani 1 1 d . .
H7 H 0.181(2) 0.575(3) 0.0892(15) 0.074(9) Uiso 1 1 calc R .
C7 C 0.7096(2) 0.68161(13) 0.38964(12) 0.0215(3) Uani 1 1 d . .
O8 O 0.42104(14) 0.70049(9) 0.20632(9) 0.0242(2) Uani 1 1 d . .
C8 C 0.8245(2) 0.66565(14) 0.48220(12) 0.0225(3) Uani 1 1 d . .
H8 H 0.9158 0.7327 0.5212 0.027 Uiso 1 1 calc R U
O9 O 0.85332(19) 0.56232(14) 0.15469(12) 0.0462(4) Uani 1 1 d . .
C9 C 0.8116(2) 0.55266(14) 0.52169(12) 0.0221(3) Uani 1 1 d . .
H9 H 0.915(7) 0.566(5) 0.112(4) 0.18(2) Uiso 1 1 d . .
C10 C 0.6807(2) 0.45474(13) 0.46549(13) 0.0223(3) Uani 1 1 d . .
H10 H 0.6756 0.3782 0.4900 0.027 Uiso 1 1 calc R U
C11 C 0.5536(2) 0.46635(13) 0.37193(12) 0.0212(3) Uani 1 1 d . .
C12 C 0.4137(2) 0.36556(13) 0.31416(13) 0.0230(3) Uani 1 1 d . .
C13 C 0.2881(2) 0.37991(14) 0.22570(13) 0.0236(3) Uani 1 1 d . .
C14 C 0.2943(2) 0.49412(14) 0.19093(13) 0.0246(3) Uani 1 1 d . .
C15 C 0.4270(2) 0.59228(14) 0.24492(13) 0.0222(3) Uani 1 1 d . .
C16 C 0.5640(2) 0.58228(13) 0.33431(12) 0.0211(3) Uani 1 1 d . .
C17 C 0.8723(3) 0.85894(17) 0.05670(15) 0.0406(5) Uani 1 1 d . .
H17A H 0.7523 0.8067 0.0350 0.061 Uiso 1 1 calc R U
H17B H 0.9496 0.8145 0.0948 0.061 Uiso 1 1 calc R U
H17C H 0.9049 0.8880 -0.0073 0.061 Uiso 1 1 calc R U
C18 C 0.7875(2) 1.10822(15) 0.53469(13) 0.0273(4) Uani 1 1 d . .
H18A H 0.6666 1.0612 0.5244 0.041 Uiso 1 1 calc R U
H18B H 0.8078 1.1881 0.5670 0.041 Uiso 1 1 calc R U
H18C H 0.8646 1.0695 0.5824 0.041 Uiso 1 1 calc R U
C19 C 0.9451(2) 0.54600(14) 0.62196(13) 0.0235(3) Uani 1 1 d . .
C20 C 0.4845(3) 0.16586(17) 0.25826(15) 0.0369(4) Uani 1 1 d . .
H20A H 0.4131 0.1680 0.1848 0.055 Uiso 1 1 calc R U
H20B H 0.4851 0.0840 0.2707 0.055 Uiso 1 1 calc R U
H20C H 0.6034 0.2168 0.2679 0.055 Uiso 1 1 calc R U
C21 C 0.3479(2) 0.76556(14) 0.26402(15) 0.0293(4) Uani 1 1 d . .
H21A H 0.3704 0.8474 0.2436 0.044 Uiso 1 1 calc R U
H21B H 0.4010 0.7662 0.3416 0.044 Uiso 1 1 calc R U
H21C H 0.2225 0.7273 0.2462 0.044 Uiso 1 1 calc R U
C22 C 0.6968(3) 0.4710(2) 0.11755(17) 0.0507(5) Uani 1 1 d . .
H22A H 0.6413 0.4785 0.0418 0.076 Uiso 1 1 calc R U
H22B H 0.6200 0.4766 0.1603 0.076 Uiso 1 1 calc R U
H22C H 0.7192 0.3940 0.1245 0.076 Uiso 1 1 calc R U

loop_
_atom_site_aniso_label
_atom_site_aniso_U_11
_atom_site_aniso_U_22
_atom_site_aniso_U_33
_atom_site_aniso_U_23
_atom_site_aniso_U_13
_atom_site_aniso_U_12
S1 0.0359(2) 0.0153(2) 0.0285(2) 0.00477(15) 0.01340(17) 0.00512(16)
O1 0.0511(8) 0.0230(6) 0.0281(6) 0.0065(5) 0.0225(6) 0.0051(5)
C1 0.0269(8) 0.0178(8) 0.0248(8) 0.0014(6) 0.0090(6) 0.0047(6)
O2 0.0382(7) 0.0159(5) 0.0336(6) 0.0075(5) 0.0179(5) 0.0047(5)
C2 0.0264(8) 0.0236(8) 0.0226(8) 0.0065(6) 0.0103(6) 0.0041(6)
O3 0.0328(6) 0.0165(5) 0.0282(6) 0.0036(4) 0.0129(5) 0.0065(4)
C3 0.0237(8) 0.0178(8) 0.0265(8) 0.0073(6) 0.0091(6) 0.0032(6)
O4 0.0333(6) 0.0194(6) 0.0306(6) 0.0056(5) 0.0073(5) 0.0081(5)
C4 0.0212(7) 0.0179(8) 0.0246(8) 0.0017(6) 0.0063(6) 0.0058(6)
O5 0.0336(6) 0.0186(6) 0.0323(6) 0.0081(5) 0.0092(5) 0.0105(5)
C5 0.0238(8) 0.0197(8) 0.0220(7) 0.0053(6) 0.0093(6) 0.0058(6)
C6 0.0208(7) 0.0178(8) 0.0244(8) 0.0050(6) 0.0066(6) 0.0038(6)
O6 0.0313(6) 0.0201(6) 0.0264(6) 0.0043(5) 0.0101(5) 0.0007(5)
O7 0.0258(6) 0.0267(6) 0.0334(6) 0.0079(5) 0.0064(5) 0.0028(5)
C7 0.0262(8) 0.0178(8) 0.0249(8) 0.0047(6) 0.0135(6) 0.0073(6)
O8 0.0271(6) 0.0183(5) 0.0302(6) 0.0085(4) 0.0114(5) 0.0085(4)
C8 0.0271(8) 0.0172(8) 0.0254(8) 0.0037(6) 0.0124(6) 0.0053(6)
O9 0.0466(8) 0.0533(9) 0.0413(8) 0.0205(7) 0.0172(7) 0.0148(7)
C9 0.0274(8) 0.0197(8) 0.0249(8) 0.0055(6) 0.0143(6) 0.0092(6)
C10 0.0298(8) 0.0165(7) 0.0272(8) 0.0062(6) 0.0165(7) 0.0090(6)
C11 0.0264(8) 0.0181(8) 0.0246(8) 0.0042(6) 0.0147(6) 0.0078(6)
C12 0.0301(8) 0.0167(8) 0.0265(8) 0.0046(6) 0.0165(7) 0.0056(6)
C13 0.0254(8) 0.0204(8) 0.0267(8) 0.0019(6) 0.0140(7) 0.0032(6)
C14 0.0249(8) 0.0242(8) 0.0276(8) 0.0060(6) 0.0126(7) 0.0069(6)
C15 0.0257(8) 0.0183(8) 0.0274(8) 0.0070(6) 0.0143(6) 0.0078(6)
C16 0.0257(8) 0.0173(7) 0.0249(8) 0.0037(6) 0.0147(6) 0.0067(6)
C17 0.0624(13) 0.0304(10) 0.0321(9) 0.0037(8) 0.0273(9) 0.0057(9)
C18 0.0316(9) 0.0235(8) 0.0293(8) 0.0009(7) 0.0134(7) 0.0078(7)
C19 0.0287(8) 0.0191(8) 0.0287(8) 0.0064(6) 0.0154(7) 0.0093(6)
C20 0.0511(11) 0.0306(10) 0.0370(10) 0.0032(8) 0.0147(8) 0.0230(8)
C21 0.0320(9) 0.0193(8) 0.0399(9) 0.0044(7) 0.0143(7) 0.0091(7)
C22 0.0433(12) 0.0747(16) 0.0353(10) 0.0030(10) 0.0121(9) 0.0192(11)

loop_
_atom_type_symbol
_atom_type_description
_atom_type_scat_dispersion_real
_atom_type_scat_dispersion_imag
_atom_type_scat_source
C C 0.0181 0.0091 'International Tables Vol C Tables 4.2.6.8 and 6.1.1.4'
H H 0.0000 0.0000 'International Tables Vol C Tables 4.2.6.8 and 6.1.1.4'
O O 0.0492 0.0322 'International Tables Vol C Tables 4.2.6.8 and 6.1.1.4'
S S 0.3331 0.5567 'International Tables Vol C Tables 4.2.6.8 and 6.1.1.4'

loop_
_geom_angle_atom_site_label_1
_geom_angle_atom_site_label_2
_geom_angle_atom_site_label_3
_geom_angle
C12 S1 C20 99.52(8)
C2 O1 C17 116.95(13)
C2 C1 C6 119.70(15)
C2 C1 H1 120.2
C6 C1 H1 120.2
C3 O2 H2 109.5
O1 C2 C1 124.59(15)
O1 C2 C3 114.77(13)
C1 C2 C3 120.65(14)
C4 O3 C18 117.79(12)
O2 C3 C2 118.45(14)
O2 C3 C4 122.33(15)
C2 C3 C4 119.21(14)
O3 C4 C5 125.36(14)
O3 C4 C3 114.23(13)
C5 C4 C3 120.41(14)
C19 O5 H5A 109.5
C6 C5 C4 119.88(14)
C6 C5 H5 120.1
C4 C5 H5 120.1
C5 C6 C1 120.13(14)
C5 C6 C7 119.21(14)
C1 C6 C7 120.47(14)
C13 O6 H6 109.5
C14 O7 H7 109.5
C8 C7 C16 119.24(14)
C8 C7 C6 116.53(14)
C16 C7 C6 124.13(14)
C15 O8 C21 113.69(12)
C7 C8 C9 122.12(14)
C7 C8 H8 118.9
C9 C8 H8 118.9
C22 O9 H9 111(4)
C10 C9 C8 119.52(15)
C10 C9 C19 123.18(14)
C8 C9 C19 117.29(14)
C9 C10 C11 120.95(14)
C9 C10 H10 119.5
C11 C10 H10 119.5
C10 C11 C12 121.58(14)
C10 C11 C16 119.18(14)
C12 C11 C16 119.23(14)
C13 C12 C11 120.43(14)
C13 C12 S1 117.72(12)
C11 C12 S1 121.86(12)
O6 C13 C12 124.50(14)
O6 C13 C14 115.01(14)
C12 C13 C14 120.49(14)
O7 C14 C15 122.62(14)
O7 C14 C13 117.10(14)
C15 C14 C13 120.27(15)
C14 C15 O8 116.28(14)
C14 C15 C16 121.70(14)
O8 C15 C16 122.01(14)
C15 C16 C7 123.56(14)
C15 C16 C11 117.75(14)
C7 C16 C11 118.68(14)
O1 C17 H17A 109.5
O1 C17 H17B 109.5
H17A C17 H17B 109.5
O1 C17 H17C 109.5
H17A C17 H17C 109.5
H17B C17 H17C 109.5
O3 C18 H18A 109.5
O3 C18 H18B 109.5
H18A C18 H18B 109.5
O3 C18 H18C 109.5
H18A C18 H18C 109.5
H18B C18 H18C 109.5
O4 C19 O5 122.20(15)
O4 C19 C9 123.45(14)
O5 C19 C9 114.36(14)
S1 C20 H20A 109.5
S1 C20 H20B 109.5
H20A C20 H20B 109.5
S1 C20 H20C 109.5
H20A C20 H20C 109.5
H20B C20 H20C 109.5
O8 C21 H21A 109.5
O8 C21 H21B 109.5
H21A C21 H21B 109.5
O8 C21 H21C 109.5
H21A C21 H21C 109.5
H21B C21 H21C 109.5
O9 C22 H22A 109.5
O9 C22 H22B 109.5
H22A C22 H22B 109.5
O9 C22 H22C 109.5
H22A C22 H22C 109.5
H22B C22 H22C 109.5

loop_
_geom_bond_atom_site_label_1
_geom_bond_atom_site_label_2
_geom_bond_distance
S1 C12 1.7760(15)
S1 C20 1.8114(19)
O1 C2 1.3766(19)
O1 C17 1.428(2)
C1 C2 1.390(2)
C1 C6 1.394(2)
C1 H1 0.9500
O2 C3 1.3674(18)
O2 H2 0.75(2)
C2 C3 1.392(2)
O3 C4 1.3691(19)
O3 C18 1.4249(19)
C3 C4 1.396(2)
O4 C19 1.222(2)
C4 C5 1.391(2)
O5 C19 1.3269(19)
O5 H5A 0.86(2)
C5 C6 1.389(2)
C5 H5 0.9500
C6 C7 1.500(2)
O6 C13 1.3641(19)
O6 H6 0.80(3)
O7 C14 1.358(2)
O7 H7 0.87(3)
C7 C8 1.367(2)
C7 C16 1.438(2)
O8 C15 1.3805(18)
O8 C21 1.439(2)
C8 C9 1.414(2)
C8 H8 0.9500
O9 C22 1.397(3)
O9 H9 0.86(5)
C9 C10 1.376(2)
C9 C19 1.482(2)
C10 C11 1.413(2)
C10 H10 0.9500
C11 C12 1.434(2)
C11 C16 1.439(2)
C12 C13 1.375(2)
C13 C14 1.412(2)
C14 C15 1.376(2)
C15 C16 1.421(2)
C17 H17A 0.9800
C17 H17B 0.9800
C17 H17C 0.9800
C18 H18A 0.9800
C18 H18B 0.9800
C18 H18C 0.9800
C20 H20A 0.9800
C20 H20B 0.9800
C20 H20C 0.9800
C21 H21A 0.9800
C21 H21B 0.9800
C21 H21C 0.9800
C22 H22A 0.9800
C22 H22B 0.9800
C22 H22C 0.9800
